data_7113503
loop_
_publ_author_name
'Enriquez, Alejandro E.'
'Matonic, John H.'
'Scott, Brian L.'
'Neu, Mary P.'

_publ_section_title
;
 Preparation and structures of homoleptic Pu(III) and U(III) acetonitrile
 salts
;
_journal_coden_ASTM CHCOFS
_journal_issue 15
_journal_name_full
;
 Chemical Communications (Cambridge, United Kingdom)
;
_journal_page_first 1892
_journal_page_last 1893
_journal_paper_doi 10.1039/b303558a
_journal_year 2003
_chemical_formula_sum 'C20 H27 F18 N10 P3 Pu'
_chemical_formula_weight 1084.43
_space_group_IT_number 2
_symmetry_cell_setting triclinic
_symmetry_space_group_name_Hall '-P 1'
_symmetry_space_group_name_H-M 'P -1'
_atom_sites_solution_hydrogens geom
_atom_sites_solution_primary direct
_atom_sites_solution_secondary difmap
_audit_creation_method SHELXL-97
_cell_angle_alpha 92.0600(10)
_cell_angle_beta 96.4600(10)
_cell_angle_gamma 103.4470(10)
_cell_formula_units_Z 2
_cell_length_a 11.9803(6)
_cell_length_b 12.9930(6)
_cell_length_c 13.3702(6)
_cell_measurement_reflns_used 4192
_cell_measurement_temperature 293(2)
_cell_measurement_theta_max 23
_cell_measurement_theta_min 2
_cell_volume 2007.14(16)
_computing_cell_refinement 'Bruker SAINT (v. 5.00, Bruker 1998)'
_computing_data_collection 'Siemens SMART (v. 4.202, Siemens 1996)'
_computing_data_reduction 'Bruker SAINT (v. 5.00, Bruker 1998)'
_computing_molecular_graphics 'Bruker AXS SHEXTL (v. 5.10)'
_computing_publication_material 'SHELXL-97 (Sheldrick, 1997)'
_computing_structure_refinement 'SHELXL-97 (Sheldrick, 1997)'
_computing_structure_solution 'SHELXS-97 (Sheldrick, 1990)'
_diffrn_ambient_temperature 203
_diffrn_detector_area_resol_mean '8.192 pixels/mm'
_diffrn_measured_fraction_theta_full 0.801
_diffrn_measured_fraction_theta_max 0.801
_diffrn_measurement_device_type 'Siemens P4/PC'
_diffrn_measurement_method '\w scans'
_diffrn_radiation_monochromator graphite
_diffrn_radiation_source 'fine-focus sealed tube'
_diffrn_radiation_type MoK\a
_diffrn_radiation_wavelength 0.71073
_diffrn_reflns_av_R_equivalents 0.0223
_diffrn_reflns_av_sigmaI/netI 0.0377
_diffrn_reflns_limit_h_max 15
_diffrn_reflns_limit_h_min -15
_diffrn_reflns_limit_k_max 17
_diffrn_reflns_limit_k_min -16
_diffrn_reflns_limit_l_max 17
_diffrn_reflns_limit_l_min -17
_diffrn_reflns_number 15026
_diffrn_reflns_theta_full 28.35
_diffrn_reflns_theta_max 28.35
_diffrn_reflns_theta_min 1.54
_diffrn_standards_decay_% 0
_diffrn_standards_interval_count 0
_diffrn_standards_interval_time 0
_diffrn_standards_number 0
_exptl_absorpt_coefficient_mu 1.873
_exptl_absorpt_correction_T_max 0.54
_exptl_absorpt_correction_T_min 0.34
_exptl_absorpt_correction_type empirical
_exptl_absorpt_process_details 'SADABS (Shedrick, 1997)'
_exptl_crystal_colour blue-green
_exptl_crystal_density_diffrn 1.794
_exptl_crystal_density_method 'not measured'
_exptl_crystal_description rectangular
_exptl_crystal_F_000 1036
_exptl_crystal_size_max 0.25
_exptl_crystal_size_mid 0.20
_exptl_crystal_size_min 0.20
_refine_diff_density_max 1.114
_refine_diff_density_min -0.530
_refine_diff_density_rms 0.101
_refine_ls_extinction_method none
_refine_ls_goodness_of_fit_ref 1.126
_refine_ls_hydrogen_treatment mixed
_refine_ls_matrix_type full
_refine_ls_number_parameters 561
_refine_ls_number_reflns 8032
_refine_ls_number_restraints 0
_refine_ls_restrained_S_all 1.126
_refine_ls_R_factor_all 0.0438
_refine_ls_R_factor_gt 0.0342
_refine_ls_shift/su_max 0.016
_refine_ls_shift/su_mean 0.001
_refine_ls_structure_factor_coef Fsqd
_refine_ls_weighting_details 'calc w=1/[\s^2^(Fo^2^)+(0.0308P)^2^+1.7667P] where P=(Fo^2^+2Fc^2^)/3'
_refine_ls_weighting_scheme calc
_refine_ls_wR_factor_gt 0.0726
_refine_ls_wR_factor_ref 0.0768
_reflns_number_gt 7046
_reflns_number_total 8032
_reflns_threshold_expression >2sigma(I)
_cod_duplicate_entry 7103806
_cod_data_source_file b303558a.txt
_cod_data_source_block xl
_cod_database_code 7113503

loop_
_symmetry_equiv_pos_as_xyz
'x, y, z'
'-x, -y, -z'

loop_
_atom_site_label
_atom_site_type_symbol
_atom_site_fract_x
_atom_site_fract_y
_atom_site_fract_z
_atom_site_U_iso_or_equiv
_atom_site_adp_type
_atom_site_occupancy
_atom_site_symmetry_multiplicity
_atom_site_calc_flag
_atom_site_refinement_flags
_atom_site_disorder_assembly
_atom_site_disorder_group
Pu1 Pu 0.890985(15) 0.727455(13) 0.735430(12) 0.03634(6) Uani 1 1 d . . .
N1 N 1.1122(4) 0.7657(3) 0.7559(3) 0.0531(10) Uani 1 1 d . . .
N2 N 0.7571(4) 0.5522(4) 0.7767(3) 0.0529(10) Uani 1 1 d . . .
N3 N 0.7530(4) 0.6433(4) 0.5770(3) 0.0541(11) Uani 1 1 d . . .
N4 N 0.9798(4) 0.9157(4) 0.8166(3) 0.0542(11) Uani 1 1 d . . .
N5 N 0.9622(4) 0.5689(4) 0.6703(3) 0.0574(11) Uani 1 1 d . . .
N6 N 0.7655(4) 0.8528(3) 0.6678(3) 0.0531(11) Uani 1 1 d . . .
N7 N 0.7519(4) 0.7569(3) 0.8590(3) 0.0510(10) Uani 1 1 d . . .
N8 N 0.9711(4) 0.6769(3) 0.9080(3) 0.0499(10) Uani 1 1 d . . .
N9 N 0.9744(4) 0.8115(4) 0.5786(3) 0.0525(10) Uani 1 1 d . . .
N10 N 0.3867(8) 0.1052(9) 0.7489(7) 0.169(4) Uani 1 1 d . . .
P2 P 0.66404(13) 0.27692(12) 0.52066(11) 0.0563(4) Uani 1 1 d . . .
F7 F 0.7565(4) 0.2638(4) 0.6109(3) 0.1017(14) Uani 1 1 d . . .
F8 F 0.7615(4) 0.3442(4) 0.4640(3) 0.1082(14) Uani 1 1 d . . .
F9 F 0.5653(4) 0.2082(4) 0.5763(3) 0.1035(13) Uani 1 1 d . . .
F10 F 0.6759(4) 0.1708(3) 0.4638(3) 0.0987(13) Uani 1 1 d . . .
F11 F 0.5704(3) 0.2889(3) 0.4311(3) 0.0863(11) Uani 1 1 d . . .
F12 F 0.6495(4) 0.3804(3) 0.5773(3) 0.0902(12) Uani 1 1 d . . .
C1 C 1.2085(5) 0.7745(4) 0.7700(4) 0.0501(12) Uani 1 1 d . . .
C2 C 1.3324(4) 0.7839(6) 0.7878(5) 0.0724(18) Uani 1 1 d . . .
H2A H 1.3490 0.7180 0.7674 0.109 Uiso 1 1 calc R . .
H2B H 1.3588 0.8007 0.8583 0.109 Uiso 1 1 calc R . .
H2C H 1.3712 0.8392 0.7494 0.109 Uiso 1 1 calc R . .
C3 C 0.6972(4) 0.4784(4) 0.7967(3) 0.0449(11) Uani 1 1 d . . .
C4 C 0.6191(5) 0.3823(5) 0.8228(5) 0.0662(16) Uani 1 1 d . . .
H4A H 0.6218 0.3240 0.7776 0.099 Uiso 1 1 calc R . .
H4B H 0.5416 0.3920 0.8172 0.099 Uiso 1 1 calc R . .
H4C H 0.6422 0.3674 0.8908 0.099 Uiso 1 1 calc R . .
C5 C 0.6911(5) 0.6126(4) 0.5068(4) 0.0504(12) Uani 1 1 d . . .
C6 C 0.6126(6) 0.5724(6) 0.4156(4) 0.078(2) Uani 1 1 d . . .
H6A H 0.6432 0.6069 0.3588 0.117 Uiso 1 1 calc R . .
H6B H 0.5385 0.5864 0.4220 0.117 Uiso 1 1 calc R . .
H6C H 0.6044 0.4973 0.4057 0.117 Uiso 1 1 calc R . .
C7 C 1.0185(5) 0.9978(4) 0.8516(4) 0.0514(12) Uani 1 1 d . . .
C8 C 1.0681(6) 1.1042(5) 0.8993(5) 0.082(2) Uani 1 1 d . . .
H8A H 1.0086 1.1425 0.8997 0.122 Uiso 1 1 calc R . .
H8B H 1.1276 1.1410 0.8622 0.122 Uiso 1 1 calc R . .
H8C H 1.1006 1.0989 0.9674 0.122 Uiso 1 1 calc R . .
C9 C 0.9933(4) 0.4987(4) 0.6428(4) 0.0530(13) Uani 1 1 d . . .
C10 C 1.0323(6) 0.4085(6) 0.6055(5) 0.088(2) Uani 1 1 d . . .
H10A H 1.0460 0.3655 0.6603 0.131 Uiso 1 1 calc R . .
H10B H 1.1027 0.4332 0.5765 0.131 Uiso 1 1 calc R . .
H10C H 0.9742 0.3673 0.5552 0.131 Uiso 1 1 calc R . .
C11 C 0.7010(4) 0.9009(4) 0.6455(4) 0.0474(11) Uani 1 1 d . . .
C12 C 0.6179(5) 0.9639(5) 0.6179(5) 0.0670(16) Uani 1 1 d . . .
H12A H 0.5653 0.9295 0.5605 0.101 Uiso 1 1 calc R . .
H12B H 0.6581 1.0329 0.6015 0.101 Uiso 1 1 calc R . .
H12C H 0.5754 0.9709 0.6735 0.101 Uiso 1 1 calc R . .
C13 C 0.6798(4) 0.7573(4) 0.9074(4) 0.0469(11) Uani 1 1 d . . .
C14 C 0.5890(5) 0.7583(5) 0.9693(5) 0.0685(16) Uani 1 1 d . . .
H14A H 0.5192 0.7094 0.9394 0.103 Uiso 1 1 calc R . .
H14B H 0.5760 0.8284 0.9741 0.103 Uiso 1 1 calc R . .
H14C H 0.6112 0.7378 1.0354 0.103 Uiso 1 1 calc R . .
C15 C 1.0164(4) 0.6558(4) 0.9803(4) 0.0471(11) Uani 1 1 d . . .
C16 C 1.0762(5) 0.6268(5) 1.0724(4) 0.0686(16) Uani 1 1 d . . .
H16A H 1.0234 0.5741 1.1036 0.103 Uiso 1 1 calc R . .
H16B H 1.1047 0.6885 1.1180 0.103 Uiso 1 1 calc R . .
H16C H 1.1398 0.5988 1.0560 0.103 Uiso 1 1 calc R . .
C17 C 1.0174(4) 0.8505(4) 0.5149(4) 0.0498(12) Uani 1 1 d . . .
C18 C 1.0736(6) 0.9026(6) 0.4324(5) 0.080(2) Uani 1 1 d . . .
H18A H 1.0166 0.9203 0.3841 0.120 Uiso 1 1 calc R . .
H18B H 1.1119 0.8557 0.4003 0.120 Uiso 1 1 calc R . .
H18C H 1.1294 0.9662 0.4587 0.120 Uiso 1 1 calc R . .
C21 C 0.2806(7) 0.0974(7) 0.6835(6) 0.093(2) Uani 1 1 d . . .
C22 C 0.2026(9) 0.0908(12) 0.6356(9) 0.171(6) Uani 1 1 d . . .
P1 P 0.3026(11) 0.9185(10) 0.0767(10) 0.103(5) Uani 0.39(2) 1 d P A 1
F1 F 0.200(3) 0.947(5) 0.096(4) 0.31(2) Uani 0.39(2) 1 d P A 1
F2 F 0.295(3) 0.8531(14) 0.1618(12) 0.168(11) Uani 0.39(2) 1 d P A 1
F3 F 0.242(3) 0.8213(19) 0.0111(10) 0.162(10) Uani 0.39(2) 1 d P A 1
F4 F 0.366(3) 1.0230(13) 0.1381(10) 0.141(10) Uani 0.39(2) 1 d P A 1
F5 F 0.310(4) 0.9873(17) -0.0143(15) 0.190(11) Uani 0.39(2) 1 d P A 1
F6 F 0.414(2) 0.903(3) 0.063(3) 0.259(18) Uani 0.39(2) 1 d P A 1
P3 P 0.2663(8) 0.4576(6) 0.8625(4) 0.0716(17) Uani 0.607(12) 1 d P B 1
F13 F 0.2807(13) 0.4198(9) 0.9705(6) 0.136(5) Uani 0.607(12) 1 d P B 1
F14 F 0.2572(7) 0.5065(7) 0.7586(5) 0.092(3) Uani 0.607(12) 1 d P B 1
F15 F 0.3412(13) 0.3834(11) 0.8283(8) 0.136(5) Uani 0.607(12) 1 d P B 1
F16 F 0.1562(11) 0.3687(10) 0.8355(11) 0.168(5) Uani 0.607(12) 1 d P B 1
F17 F 0.3791(11) 0.5379(11) 0.8869(10) 0.194(9) Uani 0.607(12) 1 d P B 1
F18 F 0.1856(10) 0.5231(10) 0.8915(10) 0.144(6) Uani 0.607(12) 1 d P B 1
P1B P 0.3044(3) 0.9235(3) 0.0730(2) 0.0347(13) Uani 0.61(2) 1 d PG A 2
F2B F 0.2618(3) 0.8702(3) 0.1716(2) 0.130(8) Uani 0.61(2) 1 d PG A 2
F3B F 0.3885(6) 0.8468(5) 0.0629(3) 0.138(6) Uani 0.61(2) 1 d PG A 2
F5B F 0.2194(6) 0.9986(6) 0.0811(3) 0.138(6) Uani 0.61(2) 1 d PG A 2
F1B F 0.2032(6) 0.8414(4) 0.0046(3) 0.121(6) Uani 0.61(2) 1 d PG A 2
F4B F 0.3452(3) 0.9773(4) -0.0251(3) 0.103(5) Uani 0.61(2) 1 d PG A 2
F6B F 0.4025(5) 1.0064(4) 0.1412(3) 0.096(5) Uani 0.61(2) 1 d PG A 2
P3B P 0.2905(7) 0.4693(5) 0.8728(3) 0.061(3) Uani 0.393(12) 1 d PG B 3
F18B F 0.2815(10) 0.5769(6) 0.9291(3) 0.124(7) Uani 0.393(12) 1 d PG B 3
F17B F 0.1804(6) 0.4698(8) 0.7942(5) 0.35(3) Uani 0.393(12) 1 d PG B 3
F16B F 0.4010(8) 0.4713(6) 0.9486(4) 0.169(10) Uani 0.393(12) 1 d PG B 3
F15B F 0.3724(6) 0.5353(5) 0.8003(3) 0.162(11) Uani 0.393(12) 1 d PG B 3
F14B F 0.3013(10) 0.3629(5) 0.8174(4) 0.161(13) Uani 0.393(12) 1 d PG B 3
F13B F 0.2119(8) 0.4051(7) 0.9469(4) 0.219(16) Uani 0.393(12) 1 d PG B 3

loop_
_atom_site_aniso_label
_atom_site_aniso_U_11
_atom_site_aniso_U_22
_atom_site_aniso_U_33
_atom_site_aniso_U_23
_atom_site_aniso_U_13
_atom_site_aniso_U_12
Pu1 0.04274(10) 0.03020(10) 0.03859(9) 0.00351(6) 0.00833(6) 0.01198(7)
N1 0.052(3) 0.053(3) 0.057(3) 0.004(2) 0.011(2) 0.015(2)
N2 0.066(3) 0.037(3) 0.051(2) 0.0001(19) 0.012(2) 0.001(2)
N3 0.067(3) 0.049(3) 0.046(2) 0.0044(19) -0.001(2) 0.018(2)
N4 0.055(3) 0.044(3) 0.064(3) -0.004(2) 0.008(2) 0.013(2)
N5 0.056(3) 0.050(3) 0.069(3) -0.009(2) 0.008(2) 0.020(2)
N6 0.066(3) 0.051(3) 0.050(2) 0.0074(19) 0.011(2) 0.027(2)
N7 0.062(3) 0.044(3) 0.055(2) 0.0117(19) 0.020(2) 0.022(2)
N8 0.048(2) 0.050(3) 0.052(2) 0.0108(19) 0.0082(19) 0.011(2)
N9 0.054(2) 0.053(3) 0.053(2) 0.014(2) 0.016(2) 0.014(2)
N10 0.116(7) 0.229(12) 0.162(8) 0.049(8) 0.005(6) 0.038(7)
P2 0.0628(9) 0.0556(9) 0.0560(8) 0.0065(6) 0.0079(7) 0.0247(7)
F7 0.102(3) 0.134(4) 0.080(3) 0.014(2) -0.011(2) 0.060(3)
F8 0.085(3) 0.130(4) 0.104(3) 0.028(3) 0.029(2) 0.005(3)
F9 0.110(3) 0.099(3) 0.102(3) 0.020(2) 0.043(3) 0.009(3)
F10 0.143(4) 0.081(3) 0.091(3) -0.002(2) 0.017(3) 0.064(3)
F11 0.095(3) 0.088(3) 0.077(2) 0.000(2) -0.017(2) 0.039(2)
F12 0.122(3) 0.070(3) 0.082(2) -0.0177(19) -0.004(2) 0.039(2)
C1 0.048(3) 0.052(3) 0.052(3) 0.004(2) 0.009(2) 0.013(2)
C2 0.041(3) 0.094(5) 0.077(4) -0.015(4) 0.007(3) 0.009(3)
C3 0.052(3) 0.038(3) 0.044(3) 0.003(2) 0.003(2) 0.010(2)
C4 0.057(3) 0.059(4) 0.076(4) 0.017(3) 0.008(3) -0.002(3)
C5 0.055(3) 0.054(3) 0.049(3) 0.009(2) 0.010(2) 0.023(3)
C6 0.077(4) 0.112(6) 0.050(3) -0.004(3) -0.010(3) 0.040(4)
C7 0.053(3) 0.047(4) 0.055(3) -0.001(2) 0.007(2) 0.014(3)
C8 0.094(5) 0.049(4) 0.091(5) -0.019(3) 0.011(4) -0.001(4)
C9 0.052(3) 0.056(3) 0.053(3) -0.008(2) 0.002(2) 0.021(3)
C10 0.089(5) 0.091(5) 0.094(5) -0.032(4) -0.002(4) 0.055(4)
C11 0.056(3) 0.039(3) 0.049(3) 0.007(2) 0.007(2) 0.015(2)
C12 0.065(4) 0.058(4) 0.082(4) 0.009(3) -0.006(3) 0.027(3)
C13 0.054(3) 0.038(3) 0.051(3) 0.005(2) 0.009(2) 0.015(2)
C14 0.058(3) 0.066(4) 0.089(4) 0.013(3) 0.032(3) 0.020(3)
C15 0.045(3) 0.042(3) 0.053(3) 0.007(2) 0.005(2) 0.009(2)
C16 0.067(4) 0.065(4) 0.069(4) 0.019(3) -0.010(3) 0.011(3)
C17 0.050(3) 0.045(3) 0.059(3) 0.010(2) 0.013(2) 0.019(2)
C18 0.085(5) 0.087(5) 0.089(5) 0.043(4) 0.049(4) 0.039(4)
C21 0.080(5) 0.108(7) 0.086(5) 0.002(4) 0.004(4) 0.013(5)
C22 0.082(6) 0.252(16) 0.155(10) 0.036(10) -0.034(7) 0.012(8)
P1 0.114(10) 0.072(8) 0.135(10) 0.005(7) 0.008(7) 0.049(7)
F1 0.18(3) 0.38(5) 0.46(6) 0.05(5) 0.15(3) 0.21(3)
F2 0.36(3) 0.043(9) 0.079(11) 0.023(7) -0.030(14) 0.025(15)
F3 0.23(2) 0.126(14) 0.053(8) -0.030(8) 0.025(9) -0.112(14)
F4 0.32(3) 0.036(8) 0.066(9) 0.002(6) 0.031(11) 0.035(14)
F5 0.28(3) 0.134(19) 0.101(14) 0.052(13) -0.074(15) -0.018(17)
F6 0.105(13) 0.19(3) 0.49(5) -0.11(3) 0.010(19) 0.096(17)
P3 0.062(3) 0.093(4) 0.068(3) 0.031(3) 0.018(2) 0.025(2)
F13 0.226(15) 0.168(10) 0.063(4) 0.047(5) 0.052(7) 0.124(10)
F14 0.104(6) 0.120(7) 0.060(4) 0.028(4) 0.008(4) 0.043(5)
F15 0.147(8) 0.181(12) 0.130(9) 0.053(8) 0.063(6) 0.114(8)
F16 0.148(10) 0.135(10) 0.202(13) 0.037(8) 0.033(9) -0.018(7)
F17 0.131(10) 0.181(13) 0.201(13) 0.088(11) -0.082(10) -0.065(9)
F18 0.146(10) 0.171(11) 0.173(11) 0.080(9) 0.081(9) 0.111(10)
P1B 0.033(2) 0.036(3) 0.033(2) 0.0010(15) 0.0075(14) 0.0027(18)
F2B 0.189(12) 0.103(11) 0.062(6) -0.010(5) 0.062(7) -0.055(9)
F3B 0.161(12) 0.095(8) 0.192(11) 0.004(7) 0.039(8) 0.093(9)
F5B 0.108(8) 0.096(8) 0.228(15) -0.008(7) 0.024(8) 0.063(6)
F1B 0.100(7) 0.114(10) 0.105(9) 0.005(7) -0.026(6) -0.045(6)
F4B 0.145(9) 0.079(7) 0.064(6) 0.001(5) 0.051(7) -0.034(6)
F6B 0.071(5) 0.094(10) 0.094(7) 0.003(5) -0.026(4) -0.024(5)
P3B 0.059(5) 0.087(6) 0.042(3) 0.005(3) 0.013(3) 0.028(4)
F18B 0.178(16) 0.174(15) 0.062(6) -0.017(7) 0.023(8) 0.126(14)
F17B 0.21(3) 0.44(5) 0.28(4) 0.14(4) -0.21(3) -0.06(3)
F16B 0.129(14) 0.175(18) 0.20(2) -0.041(14) -0.061(13) 0.070(13)
F15B 0.26(3) 0.099(11) 0.163(17) 0.042(11) 0.152(19) 0.048(14)
F14B 0.32(3) 0.029(8) 0.106(12) -0.020(7) 0.105(15) -0.042(11)
F13B 0.108(15) 0.38(4) 0.20(3) 0.16(2) 0.104(17) 0.048(18)

loop_
_atom_type_symbol
_atom_type_description
_atom_type_scat_dispersion_real
_atom_type_scat_dispersion_imag
_atom_type_scat_source
C C 0.0033 0.0016 'International Tables Vol C Tables 4.2.6.8 and 6.1.1.4'
H H 0.0000 0.0000 'International Tables Vol C Tables 4.2.6.8 and 6.1.1.4'
N N 0.0061 0.0033 'International Tables Vol C Tables 4.2.6.8 and 6.1.1.4'
F F 0.0171 0.0103 'International Tables Vol C Tables 4.2.6.8 and 6.1.1.4'
P P 0.1023 0.0942 'International Tables Vol C Tables 4.2.6.8 and 6.1.1.4'
Pu Pu -9.4100 4.3056 'International Tables Vol C Tables 4.2.6.8 and 6.1.1.4'

loop_
_geom_angle_atom_site_label_1
_geom_angle_atom_site_label_2
_geom_angle_atom_site_label_3
_geom_angle
N7 Pu1 N1 131.00(14)
N7 Pu1 N8 73.30(13)
N1 Pu1 N8 68.65(13)
N7 Pu1 N5 135.92(15)
N1 Pu1 N5 68.23(14)
N8 Pu1 N5 83.24(14)
N7 Pu1 N3 102.63(14)
N1 Pu1 N3 126.37(13)
N8 Pu1 N3 140.13(14)
N5 Pu1 N3 72.69(14)
N7 Pu1 N4 75.45(14)
N1 Pu1 N4 69.57(13)
N8 Pu1 N4 81.60(14)
N5 Pu1 N4 137.80(14)
N3 Pu1 N4 136.90(14)
N7 Pu1 N2 67.67(14)
N1 Pu1 N2 124.52(14)
N8 Pu1 N2 71.95(14)
N5 Pu1 N2 69.79(15)
N3 Pu1 N2 70.11(14)
N4 Pu1 N2 139.26(14)
N7 Pu1 N6 68.43(13)
N1 Pu1 N6 126.53(14)
N8 Pu1 N6 137.20(13)
N5 Pu1 N6 138.58(14)
N3 Pu1 N6 68.61(14)
N4 Pu1 N6 71.02(14)
N2 Pu1 N6 108.94(15)
N7 Pu1 N9 138.97(13)
N1 Pu1 N9 68.34(13)
N8 Pu1 N9 136.96(13)
N5 Pu1 N9 82.50(15)
N3 Pu1 N9 71.48(14)
N4 Pu1 N9 82.32(14)
N2 Pu1 N9 137.70(14)
N6 Pu1 N9 71.89(13)
C1 N1 Pu1 173.6(4)
C3 N2 Pu1 177.5(4)
C5 N3 Pu1 175.5(4)
C7 N4 Pu1 179.7(5)
C9 N5 Pu1 179.2(5)
C11 N6 Pu1 171.3(4)
C13 N7 Pu1 170.3(4)
C15 N8 Pu1 173.2(4)
C17 N9 Pu1 175.3(4)
F8 P2 F12 90.8(3)
F8 P2 F9 179.2(3)
F12 P2 F9 89.9(2)
F8 P2 F11 89.5(2)
F12 P2 F11 90.4(2)
F9 P2 F11 90.0(2)
F8 P2 F7 91.2(3)
F12 P2 F7 89.7(2)
F9 P2 F7 89.2(3)
F11 P2 F7 179.3(3)
F8 P2 F10 90.4(3)
F12 P2 F10 178.7(3)
F9 P2 F10 88.9(3)
F11 P2 F10 89.1(2)
F7 P2 F10 90.8(2)
N1 C1 C2 179.0(6)
N2 C3 C4 179.9(7)
N3 C5 C6 179.1(6)
N4 C7 C8 178.7(6)
N5 C9 C10 179.0(6)
N6 C11 C12 179.3(6)
N7 C13 C14 179.6(7)
N8 C15 C16 178.6(6)
N9 C17 C18 179.3(6)
C22 C21 N10 179.4(14)
F1 P1 F6 172(2)
F1 P1 F2 90(2)
F6 P1 F2 92(2)
F1 P1 F3 95(2)
F6 P1 F3 92.8(17)
F2 P1 F3 87.8(11)
F1 P1 F5 90(2)
F6 P1 F5 88.0(19)
F2 P1 F5 179.5(14)
F3 P1 F5 91.7(12)
F1 P1 F4 85(2)
F6 P1 F4 87.0(16)
F2 P1 F4 95.9(11)
F3 P1 F4 176.2(11)
F5 P1 F4 84.6(11)
F17 P3 F18 99.6(10)
F17 P3 F16 175.3(10)
F18 P3 F16 85.1(9)
F17 P3 F13 89.3(9)
F18 P3 F13 91.5(6)
F16 P3 F13 90.3(8)
F17 P3 F14 86.3(6)
F18 P3 F14 86.1(6)
F16 P3 F14 94.4(8)
F13 P3 F14 174.5(9)
F17 P3 F15 84.8(10)
F18 P3 F15 175.5(11)
F16 P3 F15 90.5(9)
F13 P3 F15 89.6(6)
F14 P3 F15 93.2(5)
F6B P1B F5B 90.1
F6B P1B F4B 90.7
F5B P1B F4B 90.4
F6B P1B F3B 90.9
F5B P1B F3B 178.8
F4B P1B F3B 89.2
F6B P1B F1B 178.6
F5B P1B F1B 88.5
F4B P1B F1B 89.5
F3B P1B F1B 90.4
F6B P1B F2B 89.5
F5B P1B F2B 88.8
F4B P1B F2B 179.2
F3B P1B F2B 91.6
F1B P1B F2B 90.3
F16B P3B F13B 90.3
F16B P3B F14B 91.0
F13B P3B F14B 91.0
F16B P3B F15B 88.4
F13B P3B F15B 178.5
F14B P3B F15B 89.6
F16B P3B F17B 178.4
F13B P3B F17B 91.3
F14B P3B F17B 89.3
F15B P3B F17B 90.1
F16B P3B F18B 88.3
F13B P3B F18B 89.3
F14B P3B F18B 179.2
F15B P3B F18B 90.1
F17B P3B F18B 91.3

loop_
_geom_bond_atom_site_label_1
_geom_bond_atom_site_label_2
_geom_bond_distance
Pu1 N7 2.554(4)
Pu1 N1 2.561(4)
Pu1 N8 2.565(4)
Pu1 N5 2.566(4)
Pu1 N3 2.573(4)
Pu1 N4 2.575(5)
Pu1 N2 2.579(5)
Pu1 N6 2.582(4)
Pu1 N9 2.591(4)
N1 C1 1.126(6)
N2 C3 1.118(6)
N3 C5 1.126(6)
N4 C7 1.121(6)
N5 C9 1.128(6)
N6 C11 1.124(6)
N7 C13 1.137(6)
N8 C15 1.129(6)
N9 C17 1.121(6)
N10 C21 1.440(11)
P2 F8 1.572(4)
P2 F12 1.574(4)
P2 F9 1.582(4)
P2 F11 1.584(4)
P2 F7 1.586(4)
P2 F10 1.593(4)
C1 C2 1.452(7)
C3 C4 1.456(8)
C5 C6 1.453(8)
C7 C8 1.463(8)
C9 C10 1.450(7)
C11 C12 1.454(7)
C13 C14 1.441(7)
C15 C16 1.459(7)
C17 C18 1.462(8)
C21 C22 1.055(11)
P1 F1 1.410(18)
P1 F6 1.426(18)
P1 F2 1.443(16)
P1 F3 1.498(15)
P1 F5 1.533(17)
P1 F4 1.547(16)
P3 F17 1.498(11)
P3 F18 1.501(10)
P3 F16 1.536(14)
P3 F13 1.546(9)
P3 F14 1.551(8)
P3 F15 1.553(9)
P1B F6B 1.5724
P1B F5B 1.5747
P1B F4B 1.5810
P1B F3B 1.5855
P1B F1B 1.5880
P1B F2B 1.5907
P3B F16B 1.5689
P3B F13B 1.5721
P3B F14B 1.5838
P3B F15B 1.5875
P3B F17B 1.5930
P3B F18B 1.5954
